data_4109800
loop_
_publ_author_name
'Edwin Otten'
'Auke Meetsma'
'Bart Hessen'

_publ_contact_author_address
;
     Crystal Structure Center, Chemical Physics,
     Zernike Institute for Advanced Materials,
     University of Groningen,
     Nijenborgh 4,
     NL-9747 AG Groningen, The Netherlands.
;
_publ_contact_author_email A.Meetsma@rug.nl
_publ_contact_author_fax '+31 50 3634441'
_publ_contact_author_name
;
   Drs. A. Meetsma
;
_publ_contact_author_phone '+31 50 3634368'
_publ_section_title
;
 Structure and Reactivity of the \b-Agostic [ansa-Cp-arene]Ta(nPr) Cation:
 Ambivalent Behavior Induced by Intramolecular Arene Coordination
;
_journal_name_full 'Journal of the American Chemical Society'
_journal_page_first 10100
_journal_page_last 10101
_journal_paper_doi 10.1021/ja073956j
_journal_volume 129
_journal_year 2007
_chemical_compound_source 'see text'
_chemical_formula_moiety 'C19.73 H25.38 Br0.09 O Ta, C24 B F20'
_chemical_formula_sum 'C43.73 H25.38 B Br0.09 F20 O Ta'
_chemical_formula_weight 1145.71
_chemical_name_systematic ?
_space_group_IT_number 14
_symmetry_cell_setting monoclinic
_symmetry_Int_Tables_number 14
_symmetry_space_group_name_Hall '-P 2yn'
_symmetry_space_group_name_H-M 'P 1 21/n 1'
_atom_sites_solution_hydrogens geom
_atom_sites_solution_primary heavy
_atom_sites_solution_secondary direct
_audit_creation_date '2007-02-07  08:53:39'
_audit_creation_method
;
 PLATON <TABLE ACC> option    (version ::  30107)
 SHELXL97-2 & Manual Editing
;
_audit_update_record
;
?

2007-07-17 # Formatted by publCIF
;
_cell_angle_alpha 90
_cell_angle_beta 94.5624(9)
_cell_angle_gamma 90
_cell_formula_units_Z 4
_cell_length_a 14.8967(8)
_cell_length_b 15.2744(8)
_cell_length_c 17.686(1)
_cell_measurement_reflns_used 5644
_cell_measurement_temperature 100(1)
_cell_measurement_theta_max 29.21
_cell_measurement_theta_min 2.67
_cell_volume 4011.5(4)
_computing_cell_refinement 'SAINTPLUS, Version 6.45, (Bruker, 2006)'
_computing_data_collection 'SMART, Version 5.632, (Bruker, 2005)'
_computing_data_reduction 'SAINTPLUS, Version 6.45, (Bruker, 2006)'
_computing_molecular_graphics
;
 PLUTO (Meetsma, 2007)
 PLATON (Spek, 2003)
;
_computing_publication_material 'PLATON (Spek, 2003)'
_computing_structure_refinement 'SHELXL-97 (Sheldrick, 1997)'
_computing_structure_solution
;
 DIRDIF-99 (Beurskens et al., 1999)
;
_diffrn_ambient_temperature 100(1)
_diffrn_detector_area_resol_mean 66.06
_diffrn_measured_fraction_theta_full 0.999
_diffrn_measured_fraction_theta_max 0.997
_diffrn_measurement_device_type
;
  Bruker Smart Apex; CCD area detector
;
_diffrn_measurement_method '\f and \w scans'
_diffrn_radiation_detector
;
  CCD area-detector
;
_diffrn_radiation_monochromator 'parallel mounted graphite'
_diffrn_radiation_source 'fine focus sealed Siemens Mo tube '
_diffrn_radiation_type MoK\a
_diffrn_radiation_wavelength 0.71073
_diffrn_reflns_av_R_equivalents 0.0386
_diffrn_reflns_av_sigmaI/netI 0.0379
_diffrn_reflns_limit_h_max 19
_diffrn_reflns_limit_h_min -19
_diffrn_reflns_limit_k_max 19
_diffrn_reflns_limit_k_min -19
_diffrn_reflns_limit_l_max 22
_diffrn_reflns_limit_l_min -22
_diffrn_reflns_number 33050
_diffrn_reflns_reduction_process
;
 Intensity data were corrected for Lorentz and polarization
  effects, decay and absorption and reduced to F~o~^2^
  using SAINT (Bruker, 2006) and SADABS (Sheldrick, 2006)
;
_diffrn_reflns_theta_full 25.00
_diffrn_reflns_theta_max 27.10
_diffrn_reflns_theta_min 2.67
_diffrn_standards_number 0
_exptl_absorpt_coefficient_mu 2.96
_exptl_absorpt_correction_T_max 0.5699
_exptl_absorpt_correction_T_min 0.4466
_exptl_absorpt_correction_type multi-scan
_exptl_absorpt_process_details '(SADABS, (Sheldrick, 2006))'
_exptl_crystal_colour red
_exptl_crystal_density_diffrn 1.897
_exptl_crystal_description block
_exptl_crystal_F_000 2227.6
_exptl_crystal_size_max 0.28
_exptl_crystal_size_mid 0.24
_exptl_crystal_size_min 0.19
_refine_diff_density_max 2.356
_refine_diff_density_min -0.466
_refine_diff_density_rms 0.125
_refine_ls_extinction_method none
_refine_ls_goodness_of_fit_ref 1.068
_refine_ls_hydrogen_treatment constr
_refine_ls_matrix_type full
_refine_ls_number_parameters 619
_refine_ls_number_reflns 8828
_refine_ls_number_restraints 0
_refine_ls_restrained_S_all 1.068
_refine_ls_R_factor_all 0.0443
_refine_ls_R_factor_gt 0.0334
_refine_ls_shift/su_max 0.001
_refine_ls_shift/su_mean 0.000
_refine_ls_structure_factor_coef Fsqd
_refine_ls_weighting_details 'calc w=1/[\s^2^(Fo^2^)+(0.0442P)^2^+1.43P] where P=(Fo^2^+2Fc^2^)/3'
_refine_ls_weighting_scheme calc
_refine_ls_wR_factor_gt 0.0777
_refine_ls_wR_factor_ref 0.0820
_reflns_number_gt 7297
_reflns_number_total 8828
_reflns_threshold_expression I>2\s(I)
_cod_data_source_file ja073956jsi20070717_081844.cif
_cod_data_source_block DATNAM
_cod_original_sg_symbol_H-M 'P 21/n'
_cod_database_code 4109800
_vrn_publ_code_frame_time_sec 10.0
_vrn_publ_code_meas_time_hour 7.7

loop_
_symmetry_equiv_pos_site_id
_symmetry_equiv_pos_as_xyz
1 x,y,z
2 1/2-x,1/2+y,1/2-z
3 -x,-y,-z
4 1/2+x,1/2-y,1/2+z

loop_
_atom_site_aniso_label
_atom_site_aniso_U_11
_atom_site_aniso_U_22
_atom_site_aniso_U_33
_atom_site_aniso_U_23
_atom_site_aniso_U_13
_atom_site_aniso_U_12
Ta1 0.0159(1) 0.0191(1) 0.0170(1) 0.0009(1) 0.0019(1) 0.0011(1)
Br1B 0.032(4) 0.032(3) 0.041(5) 0.010(3) 0.003(3) 0.002(3)
O1 0.0308(17) 0.0477(18) 0.0269(16) -0.0037(14) 0.0023(13) 0.0061(14)
C118A 0.022(3) 0.032(3) 0.031(4) 0.001(3) 0.005(3) -0.005(2)
C119A 0.029(2) 0.020(2) 0.029(2) 0.0026(17) -0.0001(19) 0.0029(18)
C120A 0.036(3) 0.027(2) 0.041(3) 0.006(2) 0.006(2) 0.005(2)
C11 0.0157(18) 0.0260(19) 0.0252(19) -0.0024(16) 0.0020(15) -0.0047(16)
C12 0.0164(19) 0.037(2) 0.0237(19) -0.0008(17) 0.0013(16) -0.0080(17)
C13 0.0122(18) 0.040(2) 0.026(2) 0.0077(17) 0.0012(16) 0.0028(16)
C14 0.020(2) 0.0280(19) 0.027(2) -0.0004(16) 0.0071(16) 0.0032(16)
C15 0.020(2) 0.028(2) 0.0237(19) 0.0006(16) 0.0073(16) -0.0018(16)
C16 0.022(2) 0.0247(19) 0.0196(18) -0.0008(15) 0.0057(16) -0.0015(16)
C17 0.032(2) 0.026(2) 0.0205(19) 0.0042(16) 0.0039(17) -0.0002(17)
C18 0.031(2) 0.029(2) 0.0207(19) 0.0000(16) 0.0055(17) 0.0019(18)
C19 0.0177(19) 0.0194(18) 0.0184(18) -0.0025(14) -0.0029(15) -0.0021(14)
C110 0.0198(19) 0.0170(17) 0.0208(18) 0.0013(14) -0.0028(15) -0.0021(15)
C111 0.0122(18) 0.0243(19) 0.0238(18) -0.0048(15) -0.0025(15) 0.0037(15)
C112 0.0181(19) 0.0245(18) 0.0190(18) -0.0025(15) 0.0039(15) -0.0008(15)
C113 0.0174(19) 0.0181(17) 0.0261(19) 0.0008(15) -0.0017(15) -0.0012(15)
C114 0.023(2) 0.0162(17) 0.0206(18) -0.0022(14) 0.0022(15) 0.0032(15)
C115 0.022(2) 0.0189(18) 0.027(2) -0.0051(15) 0.0011(16) 0.0020(15)
C116 0.027(2) 0.0180(18) 0.031(2) 0.0007(16) 0.0061(17) -0.0010(16)
C117 0.017(2) 0.0220(19) 0.032(2) 0.0008(17) -0.0025(17) 0.0039(16)
F22 0.0158(11) 0.0269(11) 0.0239(11) 0.0036(9) 0.0015(9) 0.0010(9)
F23 0.0275(13) 0.0310(12) 0.0246(12) 0.0082(9) -0.0078(10) -0.0003(10)
F24 0.0401(15) 0.0339(13) 0.0232(12) 0.0129(10) -0.0007(10) -0.0092(11)
F25 0.0275(13) 0.0303(12) 0.0267(12) -0.0014(9) 0.0111(10) -0.0065(10)
F26 0.0167(11) 0.0253(11) 0.0298(12) 0.0018(9) 0.0035(9) 0.0025(9)
F28 0.0212(12) 0.0242(11) 0.0235(11) -0.0017(9) -0.0005(9) -0.0013(9)
F29 0.0396(14) 0.0249(11) 0.0190(11) -0.0024(9) -0.0022(10) -0.0053(10)
F210 0.0463(15) 0.0216(11) 0.0278(12) -0.0064(9) 0.0089(11) 0.0040(10)
F211 0.0280(12) 0.0225(11) 0.0371(13) -0.0002(10) 0.0083(10) 0.0076(10)
F212 0.0179(11) 0.0225(10) 0.0295(12) -0.0019(9) 0.0002(9) 0.0029(9)
F214 0.0300(13) 0.0180(10) 0.0237(11) 0.0046(9) -0.0016(9) -0.0022(9)
F215 0.0523(17) 0.0285(12) 0.0241(12) 0.0089(10) -0.0101(11) 0.0010(12)
F216 0.0560(18) 0.0405(14) 0.0279(13) -0.0002(11) -0.0210(12) -0.0093(13)
F217 0.0567(17) 0.0257(12) 0.0333(13) -0.0029(10) -0.0100(12) -0.0160(12)
F218 0.0339(13) 0.0175(10) 0.0238(11) 0.0027(8) -0.0027(10) -0.0033(9)
F220 0.0268(12) 0.0189(10) 0.0306(12) -0.0026(9) 0.0051(10) -0.0005(9)
F221 0.0327(14) 0.0368(13) 0.0368(14) -0.0109(11) 0.0079(11) 0.0118(11)
F222 0.0247(13) 0.0582(16) 0.0215(12) 0.0020(11) 0.0099(10) -0.0008(11)
F223 0.0280(13) 0.0341(13) 0.0366(13) 0.0130(10) 0.0048(11) -0.0071(10)
F224 0.0278(12) 0.0177(10) 0.0301(12) 0.0024(9) 0.0055(10) -0.0010(9)
C21 0.0202(19) 0.0143(16) 0.0167(17) -0.0030(13) 0.0030(14) -0.0020(14)
C22 0.0200(19) 0.0176(17) 0.0188(17) -0.0011(14) 0.0026(15) -0.0025(15)
C23 0.021(2) 0.0192(18) 0.0234(19) 0.0007(15) -0.0052(16) 0.0025(15)
C24 0.031(2) 0.0204(18) 0.0151(17) 0.0026(14) -0.0004(16) -0.0062(16)
C25 0.022(2) 0.0235(18) 0.0200(18) -0.0030(15) 0.0081(16) -0.0081(15)
C26 0.0162(18) 0.0149(16) 0.0224(18) -0.0032(14) 0.0025(15) 0.0004(14)
C27 0.022(2) 0.0146(16) 0.0172(17) 0.0033(14) 0.0055(15) 0.0009(14)
C28 0.0209(19) 0.0183(17) 0.0223(18) 0.0029(15) 0.0034(15) -0.0015(15)
C29 0.031(2) 0.0177(17) 0.0161(17) -0.0009(14) 0.0023(16) -0.0083(16)
C210 0.034(2) 0.0165(17) 0.0226(19) -0.0002(14) 0.0115(17) -0.0021(16)
C211 0.023(2) 0.0164(17) 0.0231(18) 0.0057(14) 0.0086(16) 0.0034(15)
C212 0.025(2) 0.0152(16) 0.0206(18) 0.0040(14) 0.0040(15) -0.0023(15)
C213 0.0175(18) 0.0180(17) 0.0182(17) 0.0011(14) 0.0010(14) 0.0040(14)
C214 0.0205(19) 0.0174(17) 0.0224(18) -0.0011(14) 0.0014(15) 0.0012(15)
C215 0.031(2) 0.028(2) 0.0201(19) 0.0043(16) -0.0021(17) 0.0048(17)
C216 0.035(2) 0.033(2) 0.022(2) -0.0029(17) -0.0077(18) 0.0007(19)
C217 0.031(2) 0.0189(18) 0.027(2) -0.0023(16) -0.0019(17) -0.0045(17)
C218 0.022(2) 0.0190(17) 0.0220(18) 0.0037(15) 0.0000(15) 0.0056(15)
C219 0.0184(19) 0.0201(17) 0.0121(16) 0.0018(13) -0.0007(14) -0.0010(14)
C220 0.0208(19) 0.0203(18) 0.0170(17) -0.0004(14) 0.0003(15) 0.0016(15)
C221 0.022(2) 0.033(2) 0.0196(18) -0.0030(16) 0.0012(16) 0.0086(17)
C222 0.0174(19) 0.039(2) 0.0171(18) 0.0026(16) 0.0039(15) 0.0010(17)
C223 0.019(2) 0.029(2) 0.0232(19) 0.0065(16) -0.0010(16) -0.0056(16)
C224 0.021(2) 0.0184(17) 0.0159(17) 0.0031(14) -0.0005(15) -0.0003(15)
B2 0.014(2) 0.0143(17) 0.022(2) 0.0018(15) 0.0015(16) -0.0001(15)

loop_
_atom_site_label
_atom_site_type_symbol
_atom_site_thermal_displace_type
_atom_site_fract_x
_atom_site_fract_y
_atom_site_fract_z
_atom_site_occupancy
_atom_site_U_iso_or_equiv
Ta1 Ta Uani 0.08928(1) 0.09710(1) 0.33804(1) 1.000 0.0173(1)
Br1B Br Uani 0.1043(5) -0.0366(5) 0.4389(4) 0.089(2) 0.035(2)
O1 O Uani 0.06624(19) 0.1993(2) 0.49607(16) 1.000 0.0351(10)
C11 C Uani 0.1808(2) 0.2091(3) 0.2951(2) 1.000 0.0223(11)
C12 C Uani 0.2293(3) 0.1760(3) 0.3618(2) 1.000 0.0257(11)
C13 C Uani 0.2506(3) 0.0889(3) 0.3497(2) 1.000 0.0261(11)
C14 C Uani 0.2161(3) 0.0640(3) 0.2753(2) 1.000 0.0247(11)
C15 C Uani 0.1742(3) 0.1403(3) 0.2399(2) 1.000 0.0236(11)
C16 C Uani 0.1047(3) 0.1375(2) 0.1711(2) 1.000 0.0219(11)
C17 C Uani 0.0920(3) 0.2263(2) 0.1323(2) 1.000 0.0261(11)
C18 C Uani 0.1278(3) 0.0698(3) 0.1118(2) 1.000 0.0267(11)
C19 C Uani 0.0248(3) 0.1112(2) 0.2171(2) 1.000 0.0187(11)
C110 C Uani -0.0197(2) 0.1775(2) 0.2571(2) 1.000 0.0194(10)
C111 C Uani -0.0651(2) 0.1578(2) 0.3205(2) 1.000 0.0203(11)
C112 C Uani -0.0678(2) 0.0675(2) 0.3439(2) 1.000 0.0204(11)
C113 C Uani -0.0409(2) -0.0006(2) 0.2962(2) 1.000 0.0207(11)
C114 C Uani 0.0091(3) 0.0208(2) 0.2351(2) 1.000 0.0199(11)
C115 C Uani -0.1123(3) 0.2281(2) 0.3613(2) 1.000 0.0227(11)
C116 C Uani -0.0656(3) -0.0937(2) 0.3118(2) 1.000 0.0251(11)
C117 C Uani 0.0746(3) 0.1635(2) 0.4434(2) 1.000 0.0239(11)
C118A C Uani 0.1193(5) -0.0228(5) 0.4120(4) 0.911(2) 0.0282(19)
C119A C Uani 0.1623(3) -0.1021(3) 0.3765(3) 0.911(2) 0.0261(12)
C120A C Uani 0.1650(3) -0.1838(3) 0.4262(3) 0.911(2) 0.0345(16)
H11 H Uiso 0.15706 0.26651 0.28848 1.000 0.0267
H12 H Uiso 0.24453 0.20815 0.40692 1.000 0.0309
H13 H Uiso 0.28310 0.05187 0.38529 1.000 0.0312
H14 H Uiso 0.21990 0.00752 0.25323 1.000 0.0294
H17 H Uiso 0.08427 0.27155 0.17055 1.000 0.0390
H17' H Uiso 0.03851 0.22459 0.09630 1.000 0.0390
H17" H Uiso 0.14510 0.23996 0.10510 1.000 0.0390
H18 H Uiso 0.18076 0.08935 0.08701 1.000 0.0400
H18' H Uiso 0.07662 0.06335 0.07382 1.000 0.0400
H18" H Uiso 0.14064 0.01337 0.13673 1.000 0.0400
H110 H Uiso -0.01822 0.23639 0.23993 1.000 0.0233
H112 H Uiso -0.08803 0.05334 0.39201 1.000 0.0245
H114 H Uiso 0.03270 -0.02435 0.20551 1.000 0.0239
H115 H Uiso -0.08119 0.28398 0.35590 1.000 0.0343
H115' H Uiso -0.11187 0.21300 0.41522 1.000 0.0343
H115" H Uiso -0.17465 0.23314 0.33955 1.000 0.0343
H116 H Uiso -0.12433 -0.10712 0.28536 1.000 0.0378
H116' H Uiso -0.06874 -0.10191 0.36647 1.000 0.0378
H116" H Uiso -0.01992 -0.13301 0.29368 1.000 0.0378
H1181 H Uiso 0.15958 -0.00428 0.45638 0.911(2) 0.0334
H1181' H Uiso 0.06209 -0.04221 0.43143 0.911(2) 0.0334
H1191 H Uiso 0.12816 -0.11553 0.32755 0.911(2) 0.0314
H1191' H Uiso 0.22454 -0.08678 0.36568 0.911(2) 0.0314
H1201 H Uiso 0.20216 -0.17247 0.47339 0.911(2) 0.0513
H1201' H Uiso 0.19084 -0.23251 0.39909 0.911(2) 0.0513
H1201" H Uiso 0.10372 -0.19898 0.43796 0.911(2) 0.0513
F22 F Uani 0.74108(13) -0.01774(13) 0.34558(11) 1.000 0.0222(6)
F23 F Uani 0.73646(16) -0.12015(15) 0.46518(12) 1.000 0.0282(7)
F24 F Uani 0.57846(16) -0.15955(15) 0.52441(12) 1.000 0.0326(8)
F25 F Uani 0.42039(15) -0.09256(13) 0.45787(13) 1.000 0.0277(7)
F26 F Uani 0.42306(14) 0.00918(13) 0.33513(12) 1.000 0.0239(7)
F28 F Uani 0.68613(14) 0.15476(13) 0.37842(12) 1.000 0.0231(7)
F29 F Uani 0.65032(16) 0.29163(14) 0.46308(11) 1.000 0.0281(7)
F210 F Uani 0.49061(17) 0.38041(14) 0.43664(13) 1.000 0.0316(7)
F211 F Uani 0.36792(15) 0.32406(14) 0.32511(13) 1.000 0.0289(7)
F212 F Uani 0.39938(14) 0.18360(13) 0.24264(12) 1.000 0.0234(6)
F214 F Uani 0.52590(15) 0.18263(13) 0.13302(11) 1.000 0.0241(7)
F215 F Uani 0.42859(18) 0.14202(15) 0.00441(13) 1.000 0.0357(8)
F216 F Uani 0.35050(19) -0.01865(16) -0.01388(14) 1.000 0.0428(9)
F217 F Uani 0.37625(18) -0.13957(15) 0.09868(13) 1.000 0.0393(8)
F218 F Uani 0.47489(16) -0.10440(12) 0.22554(12) 1.000 0.0253(7)
F220 F Uani 0.67197(15) -0.07234(13) 0.20082(12) 1.000 0.0253(7)
F221 F Uani 0.81426(16) -0.06608(16) 0.11860(13) 1.000 0.0352(8)
F222 F Uani 0.88903(16) 0.09085(16) 0.08397(13) 1.000 0.0344(8)
F223 F Uani 0.82346(15) 0.24052(15) 0.14208(13) 1.000 0.0328(8)
F224 F Uani 0.68521(15) 0.23712(13) 0.22666(12) 1.000 0.0250(7)
C21 C Uani 0.5810(2) -0.0003(2) 0.33148(18) 1.000 0.0170(10)
C22 C Uani 0.6586(2) -0.0353(2) 0.3691(2) 1.000 0.0187(10)
C23 C Uani 0.6589(3) -0.0881(2) 0.4327(2) 1.000 0.0216(11)
C24 C Uani 0.5787(3) -0.1078(2) 0.4628(2) 1.000 0.0223(11)
C25 C Uani 0.4994(3) -0.0743(2) 0.4290(2) 1.000 0.0215(11)
C26 C Uani 0.5028(2) -0.0222(2) 0.3654(2) 1.000 0.0178(10)
C27 C Uani 0.5465(3) 0.1623(2) 0.30425(19) 1.000 0.0177(10)
C28 C Uani 0.6052(3) 0.1944(2) 0.3629(2) 1.000 0.0204(10)
C29 C Uani 0.5892(3) 0.2660(2) 0.4074(2) 1.000 0.0216(10)
C210 C Uani 0.5087(3) 0.3104(2) 0.3941(2) 1.000 0.0239(11)
C211 C Uani 0.4471(3) 0.2815(2) 0.3381(2) 1.000 0.0205(11)
C212 C Uani 0.4661(3) 0.2078(2) 0.2950(2) 1.000 0.0202(10)
C213 C Uani 0.5041(2) 0.0434(2) 0.18815(19) 1.000 0.0179(10)
C214 C Uani 0.4887(3) 0.1016(2) 0.1276(2) 1.000 0.0201(10)
C215 C Uani 0.4387(3) 0.0832(3) 0.0609(2) 1.000 0.0266(11)
C216 C Uani 0.3997(3) 0.0018(3) 0.0512(2) 1.000 0.0305(12)
C217 C Uani 0.4128(3) -0.0591(2) 0.1080(2) 1.000 0.0259(11)
C218 C Uani 0.4644(3) -0.0380(2) 0.1739(2) 1.000 0.0211(11)
C219 C Uani 0.6710(2) 0.0811(2) 0.21974(19) 1.000 0.0170(10)
C220 C Uani 0.7085(2) 0.0070(2) 0.1891(2) 1.000 0.0194(10)
C221 C Uani 0.7815(3) 0.0085(3) 0.1456(2) 1.000 0.0249(11)
C222 C Uani 0.8197(3) 0.0875(3) 0.1286(2) 1.000 0.0244(11)
C223 C Uani 0.7861(3) 0.1633(3) 0.1570(2) 1.000 0.0239(11)
C224 C Uani 0.7140(3) 0.1588(2) 0.20193(19) 1.000 0.0185(10)
B2 B Uani 0.5755(3) 0.0718(3) 0.2609(2) 1.000 0.0168(11)

loop_
_atom_type_symbol
_atom_type_description
_atom_type_scat_dispersion_real
_atom_type_scat_dispersion_imag
_atom_type_scat_source
Ta Ta -0.7052 6.5227 'International Tables Vol C Tables 4.2.6.8 and 6.1.1.4'
O O 0.0106 0.0060 'International Tables Vol C Tables 4.2.6.8 and 6.1.1.4'
F F 0.0171 0.0103 'International Tables Vol C Tables 4.2.6.8 and 6.1.1.4'
B B 0.0013 0.0007 'International Tables Vol C Tables 4.2.6.8 and 6.1.1.4'
H H 0.0000 0.0000 'International Tables Vol C Tables 4.2.6.8 and 6.1.1.4'
C C 0.0033 0.0016 'International Tables Vol C Tables 4.2.6.8 and 6.1.1.4'

loop_
_geom_angle_atom_site_label_1
_geom_angle_atom_site_label_2
_geom_angle_atom_site_label_3
_geom_angle
_geom_angle_publ_flag
Br1B Ta1 C11 137.87(18) yes
Br1B Ta1 C12 103.68(18) yes
Br1B Ta1 C13 82.78(19) yes
Br1B Ta1 C14 97.06(19) yes
Br1B Ta1 C15 133.21(19) yes
Br1B Ta1 C19 133.97(17) yes
Br1B Ta1 C110 142.25(17) yes
Br1B Ta1 C111 113.08(18) yes
Br1B Ta1 C112 81.89(18) yes
Br1B Ta1 C113 76.55(17) yes
Br1B Ta1 C114 98.25(17) yes
Br1B Ta1 C117 78.08(18) yes
C118A Ta1 C11 132.8(2) yes
C118A Ta1 C12 100.0(2) yes
C118A Ta1 C13 76.0(2) yes
C118A Ta1 C14 88.2(2) yes
C118A Ta1 C15 124.4(2) yes
C118A Ta1 C19 131.6(2) yes
C118A Ta1 C110 147.5(2) yes
C118A Ta1 C111 120.8(2) yes
C118A Ta1 C112 88.4(2) yes
C118A Ta1 C113 78.6(2) yes
C118A Ta1 C114 96.2(2) yes
C118A Ta1 C117 84.9(2) yes
C11 Ta1 C12 34.77(12) yes
C11 Ta1 C13 57.52(14) yes
C11 Ta1 C14 59.28(15) yes
C11 Ta1 C15 35.69(14) yes
C11 Ta1 C19 80.81(13) yes
C11 Ta1 C110 79.52(11) yes
C11 Ta1 C111 104.11(11) yes
C11 Ta1 C112 138.20(11) yes
C11 Ta1 C113 142.31(12) yes
C11 Ta1 C114 112.02(12) yes
C11 Ta1 C117 92.20(13) yes
C12 Ta1 C13 33.51(15) yes
C12 Ta1 C14 57.84(14) yes
C12 Ta1 C15 58.30(13) yes
C12 Ta1 C19 114.12(13) yes
C12 Ta1 C110 112.33(12) yes
C12 Ta1 C111 127.97(13) yes
C12 Ta1 C112 156.91(13) yes
C12 Ta1 C113 169.46(12) yes
C12 Ta1 C114 138.17(13) yes
C12 Ta1 C117 76.10(15) yes
C13 Ta1 C14 35.11(13) yes
C13 Ta1 C15 58.52(14) yes
C13 Ta1 C19 115.42(14) yes
C13 Ta1 C110 134.40(12) yes
C13 Ta1 C111 160.81(13) yes
C13 Ta1 C112 164.27(13) yes
C13 Ta1 C113 137.66(13) yes
C13 Ta1 C114 118.35(14) yes
C13 Ta1 C117 96.92(15) yes
C14 Ta1 C15 36.16(15) yes
C14 Ta1 C19 82.56(14) yes
C14 Ta1 C110 111.22(12) yes
C14 Ta1 C111 143.58(12) yes
C14 Ta1 C112 144.60(13) yes
C14 Ta1 C113 111.62(13) yes
C14 Ta1 C114 84.63(14) yes
C14 Ta1 C117 131.33(15) yes
C15 Ta1 C19 59.14(15) yes
C15 Ta1 C110 78.05(13) yes
C15 Ta1 C111 110.83(13) yes
C15 Ta1 C112 132.71(13) yes
C15 Ta1 C113 113.72(13) yes
C15 Ta1 C114 80.72(14) yes
C15 Ta1 C117 127.81(15) yes
C19 Ta1 C110 35.27(12) yes
C19 Ta1 C111 61.98(13) yes
C19 Ta1 C112 73.66(14) yes
C19 Ta1 C113 61.49(12) yes
C19 Ta1 C114 35.72(11) yes
C19 Ta1 C117 134.72(14) yes
C110 Ta1 C111 32.95(11) yes
C110 Ta1 C112 60.52(11) yes
C110 Ta1 C113 70.14(10) yes
C110 Ta1 C114 61.71(11) yes
C110 Ta1 C117 99.45(13) yes
C111 Ta1 C112 34.38(10) yes
C111 Ta1 C113 59.86(10) yes
C111 Ta1 C114 71.66(12) yes
C111 Ta1 C117 76.95(14) yes
C112 Ta1 C113 33.48(11) yes
C112 Ta1 C114 60.76(13) yes
C112 Ta1 C117 83.36(14) yes
C113 Ta1 C114 33.01(12) yes
C113 Ta1 C117 114.00(14) yes
C114 Ta1 C117 144.00(16) yes
Ta1 C118A C119A 118.1(4) yes
C118A C119A C120A 113.9(5) no
Ta1 C11 C12 75.1(2) yes
Ta1 C11 C15 71.1(2) yes
C12 C11 C15 107.9(4) no
Ta1 C12 C11 70.1(2) yes
Ta1 C12 C13 72.5(3) yes
C11 C12 C13 108.6(3) no
Ta1 C13 C12 74.0(3) yes
Ta1 C13 C14 69.5(2) yes
C12 C13 C14 109.1(4) no
Ta1 C14 C13 75.4(2) yes
Ta1 C14 C15 72.0(2) yes
C13 C14 C15 107.3(4) no
Ta1 C15 C11 73.2(2) yes
Ta1 C15 C14 71.9(2) yes
Ta1 C15 C16 102.2(3) yes
C11 C15 C14 107.1(3) no
C11 C15 C16 124.5(4) no
C14 C15 C16 124.3(4) no
C15 C16 C17 112.6(3) no
C15 C16 C18 112.8(3) no
C15 C16 C19 95.1(3) no
C17 C16 C18 108.6(3) no
C17 C16 C19 113.2(3) no
C18 C16 C19 114.1(3) no
Ta1 C19 C16 103.5(3) yes
Ta1 C19 C110 77.3(2) yes
Ta1 C19 C114 76.5(2) yes
C16 C19 C110 118.9(3) no
C16 C19 C114 120.7(3) no
C110 C19 C114 118.7(3) no
Ta1 C118A H1181 108.00 no
Ta1 C118A H1181' 108.00 no
C119A C118A H1181 108.00 no
C119A C118A H1181' 108.00 no
H1181 C118A H1181' 107.00 no
C118A C119A H1191 109.00 no
C118A C119A H1191' 109.00 no
H1191 C119A H1191' 108.00 no
C120A C119A H1191' 109.00 no
C120A C119A H1191 109.00 no
C119A C120A H1201' 109.00 no
C119A C120A H1201" 109.00 no
H1201 C120A H1201" 109.00 no
H1201' C120A H1201" 109.00 no
H1201 C120A H1201' 109.00 no
C119A C120A H1201 109.00 no
Ta1 C110 C19 67.43(19) yes
Ta1 C110 C111 76.02(19) yes
C19 C110 C111 121.4(3) no
Ta1 C111 C110 71.03(18) yes
Ta1 C111 C112 69.67(17) yes
Ta1 C111 C115 132.4(2) yes
C110 C111 C115 120.7(3) no
C112 C111 C115 121.5(3) no
C15 C11 H11 126.00 no
C12 C11 H11 126.00 no
C110 C111 C112 117.8(3) no
Ta1 C11 H11 119.00 no
C111 C112 C113 121.1(3) no
Ta1 C112 C113 77.83(18) yes
C13 C12 H12 126.00 no
C11 C12 H12 126.00 no
Ta1 C112 C111 75.94(17) yes
Ta1 C12 H12 123.00 no
Ta1 C113 C116 134.8(2) yes
Ta1 C113 C114 69.07(19) yes
Ta1 C113 C112 68.70(17) yes
C112 C113 C114 118.8(3) no
C112 C113 C116 120.1(3) no
C114 C113 C116 121.1(3) no
C14 C13 H13 125.00 no
Ta1 C13 H13 123.00 no
C12 C13 H13 125.00 no
Ta1 C114 C19 67.8(2) yes
Ta1 C114 C113 77.9(2) yes
C19 C114 C113 120.0(3) no
C15 C14 H14 126.00 no
Ta1 C14 H14 118.00 no
C13 C14 H14 126.00 no
Ta1 C117 O1 178.1(3) yes
C16 C17 H17 109.00 no
C16 C17 H17' 110.00 no
C16 C17 H17" 110.00 no
H17 C17 H17' 109.00 no
H17 C17 H17" 109.00 no
H17' C17 H17" 109.00 no
C16 C18 H18 109.00 no
C16 C18 H18' 109.00 no
C16 C18 H18" 109.00 no
H18 C18 H18' 110.00 no
H18 C18 H18" 110.00 no
H18' C18 H18" 109.00 no
Ta1 C110 H110 130.00 no
C19 C110 H110 119.00 no
C111 C110 H110 119.00 no
Ta1 C112 H112 118.00 no
C111 C112 H112 120.00 no
C113 C112 H112 119.00 no
Ta1 C114 H114 126.00 no
C19 C114 H114 120.00 no
C113 C114 H114 120.00 no
C111 C115 H115' 109.00 no
C111 C115 H115" 109.00 no
C111 C115 H115 109.00 no
H115' C115 H115" 109.00 no
H115' C115 H115 109.00 no
H115" C115 H115 110.00 no
C113 C116 H116' 110.00 no
C113 C116 H116" 109.00 no
C113 C116 H116 109.00 no
H116' C116 H116" 109.00 no
H116' C116 H116 109.00 no
H116" C116 H116 109.00 no
C22 C21 C26 113.1(3) no
C22 C21 B2 127.0(3) yes
C26 C21 B2 119.3(3) yes
F22 C22 C21 121.0(3) yes
F22 C22 C23 114.9(3) yes
C21 C22 C23 124.1(3) no
F23 C23 C22 120.5(4) yes
F23 C23 C24 119.9(3) yes
C22 C23 C24 119.6(4) no
F24 C24 C23 119.9(4) yes
F24 C24 C25 120.8(4) yes
C23 C24 C25 119.4(3) no
F25 C25 C24 120.2(3) yes
F25 C25 C26 121.1(3) yes
C24 C25 C26 118.7(4) no
F26 C26 C21 118.9(3) yes
F26 C26 C25 116.0(3) yes
C21 C26 C25 125.1(3) no
C28 C27 C212 113.5(3) no
C28 C27 B2 117.9(3) yes
C212 C27 B2 128.4(3) yes
F28 C28 C27 119.3(3) yes
F28 C28 C29 115.4(3) yes
C27 C28 C29 125.3(4) no
F29 C29 C28 120.7(4) yes
F29 C29 C210 120.6(3) yes
C28 C29 C210 118.6(4) no
F210 C210 C29 120.3(3) yes
F210 C210 C211 120.5(4) yes
C29 C210 C211 119.2(3) no
F211 C211 C210 119.6(3) yes
F211 C211 C212 120.4(3) yes
C210 C211 C212 120.0(4) no
F212 C212 C27 121.7(3) yes
F212 C212 C211 115.0(3) yes
C27 C212 C211 123.4(4) no
C214 C213 C218 112.9(3) no
C214 C213 B2 118.9(3) yes
C218 C213 B2 127.6(3) yes
F214 C214 C213 119.0(3) yes
F214 C214 C215 116.0(3) yes
C213 C214 C215 125.0(3) no
F215 C215 C214 121.5(4) yes
F215 C215 C216 119.3(3) yes
C214 C215 C216 119.1(4) no
F216 C216 C215 120.6(3) yes
F216 C216 C217 120.2(4) yes
C215 C216 C217 119.1(4) no
F217 C217 C216 119.7(3) yes
F217 C217 C218 120.5(3) yes
C216 C217 C218 119.8(3) no
F218 C218 C213 121.2(3) yes
F218 C218 C217 114.7(3) yes
C213 C218 C217 124.1(3) no
C220 C219 C224 113.5(3) no
C220 C219 B2 119.2(3) yes
C224 C219 B2 126.7(3) yes
F220 C220 C219 119.4(3) yes
F220 C220 C221 116.4(3) yes
C219 C220 C221 124.2(3) no
F221 C221 C220 120.6(4) yes
F221 C221 C222 119.9(4) yes
C220 C221 C222 119.6(4) no
F222 C222 C221 120.6(4) yes
F222 C222 C223 120.0(4) yes
C221 C222 C223 119.4(4) no
F223 C223 C222 120.1(4) yes
F223 C223 C224 120.6(4) yes
C222 C223 C224 119.3(4) no
F224 C224 C219 121.0(3) yes
F224 C224 C223 114.9(3) yes
C219 C224 C223 124.1(3) no
C21 B2 C27 101.8(2) yes
C21 B2 C213 113.5(3) yes
C21 B2 C219 113.2(3) yes
C27 B2 C213 113.7(3) yes
C27 B2 C219 113.4(3) yes
C213 B2 C219 101.6(2) yes

loop_
_geom_bond_atom_site_label_1
_geom_bond_atom_site_label_2
_geom_bond_distance
_geom_bond_publ_flag
Ta1 Br1B 2.709(7) yes
Ta1 C118A 2.274(7) yes
Ta1 C11 2.351(4) yes
Ta1 C12 2.417(4) yes
Ta1 C13 2.399(4) yes
Ta1 C14 2.322(4) yes
Ta1 C15 2.323(4) yes
Ta1 C19 2.284(4) yes
Ta1 C110 2.413(3) yes
Ta1 C111 2.476(3) yes
Ta1 C112 2.394(3) yes
Ta1 C113 2.511(3) yes
Ta1 C114 2.399(4) yes
Ta1 C117 2.148(3) yes
F22 C22 1.355(4) yes
F23 C23 1.341(5) yes
F24 C24 1.346(4) yes
F25 C25 1.349(5) yes
F26 C26 1.351(4) yes
F28 C28 1.358(5) yes
F29 C29 1.345(4) yes
F210 C210 1.347(4) yes
F211 C211 1.350(5) yes
F212 C212 1.355(4) yes
F214 C214 1.356(4) yes
F215 C215 1.343(5) yes
F216 C216 1.351(5) yes
F217 C217 1.349(4) yes
F218 C218 1.366(4) yes
F220 C220 1.351(4) yes
F221 C221 1.342(5) yes
F222 C222 1.350(5) yes
F223 C223 1.339(5) yes
F224 C224 1.355(4) yes
O1 C117 1.096(4) yes
C118A C119A 1.528(9) no
C119A C120A 1.525(7) no
C11 C12 1.426(5) no
C11 C15 1.432(6) no
C12 C13 1.388(6) no
C13 C14 1.426(5) no
C14 C15 1.441(6) no
C15 C16 1.534(6) no
C16 C17 1.525(4) no
C16 C18 1.531(5) no
C16 C19 1.547(6) no
C19 C114 1.440(4) no
C19 C110 1.428(5) no
C118A H1181 0.9900 no
C118A H1181' 0.9900 no
C119A H1191 0.9900 no
C119A H1191' 0.9900 no
C120A H1201" 0.9800 no
C120A H1201 0.9800 no
C120A H1201' 0.9800 no
C110 C111 1.388(5) no
C111 C112 1.442(4) no
C11 H11 0.9500 no
C111 C115 1.500(5) no
C12 H12 0.9500 no
C112 C113 1.417(5) no
C13 H13 0.9500 no
C113 C114 1.399(5) no
C113 C116 1.500(4) no
C14 H14 0.9500 no
C17 H17" 0.9800 no
C17 H17 0.9800 no
C17 H17' 0.9800 no
C18 H18" 0.9800 no
C18 H18 0.9800 no
C18 H18' 0.9800 no
C110 H110 0.9500 no
C112 H112 0.9500 no
C114 H114 0.9500 no
C115 H115' 0.9800 no
C115 H115" 0.9800 no
C115 H115 0.9800 no
C116 H116" 0.9800 no
C116 H116 0.9800 no
C116 H116' 0.9800 no
C21 C22 1.394(4) no
C21 C26 1.393(4) no
C21 B2 1.662(5) yes
C22 C23 1.384(5) no
C23 C24 1.379(6) no
C24 C25 1.379(6) no
C25 C26 1.382(5) no
C27 C28 1.392(5) no
C27 B2 1.655(5) yes
C27 C212 1.383(6) no
C28 C29 1.379(5) no
C29 C210 1.382(6) no
C210 C211 1.369(5) no
C211 C212 1.401(5) no
C213 C214 1.397(5) no
C213 C218 1.391(5) no
C213 B2 1.661(5) yes
C214 C215 1.373(5) no
C215 C216 1.377(6) no
C216 C217 1.372(5) no
C217 C218 1.382(5) no
C219 C220 1.391(4) no
C219 C224 1.397(5) no
C219 B2 1.655(5) yes
C220 C221 1.381(5) no
C221 C222 1.378(6) no
C222 C223 1.372(6) no
C223 C224 1.388(6) no

loop_
_geom_contact_atom_site_label_1
_geom_contact_atom_site_label_2
_geom_contact_distance
_geom_contact_site_symmetry_2
_geom_contact_publ_flag
Ta1 O1 3.243(3) . no
Ta1 C116 3.723(4) . no
Ta1 H112 2.9600 . no
Br1B C13 3.385(9) . no
Br1B C112 3.352(8) . no
Br1B C113 3.238(8) . no
Br1B C116 3.364(8) . no
Br1B C117 3.090(8) . no
Br1B H116' 2.9600 . no
Br1B H13 3.2000 . no
Br1B H112 3.2300 . no
Br1B H112 3.0300 3_556 no
F22 C220 2.797(4) . no
F22 F23 2.636(3) . no
F22 F28 2.833(3) . no
F22 F220 2.809(3) . no
F22 C112 3.133(4) 1_655 no
F22 C116 3.205(5) 1_655 no
F22 C219 2.820(4) . no
F23 C117 3.202(5) 3_656 no
F23 F223 2.942(3) 2_645 no
F23 F22 2.636(3) . no
F23 F24 2.719(3) . no
F23 C12 3.179(4) 3_656 no
F23 C13 3.299(4) 3_656 no
F24 C211 3.110(4) 3_656 no
F24 C210 3.061(4) 3_656 no
F24 F23 2.719(3) . no
F24 F25 2.745(3) . no
F24 C29 3.289(5) 3_656 no
F25 C17 3.192(4) 2_545 no
F25 F24 2.745(3) . no
F25 C24 3.366(4) 3_656 no
F25 F26 2.673(3) . no
F26 F25 2.673(3) . no
F26 F212 3.132(3) . no
F26 C27 3.051(4) . no
F26 C13 2.873(5) . no
F26 C14 3.287(5) . no
F26 F218 2.757(3) . no
F26 C213 2.998(4) . no
F26 C218 3.051(4) . no
F26 C212 3.192(4) . no
F28 C21 2.923(4) . no
F28 F224 2.963(3) . no
F28 F22 2.833(3) . no
F28 F29 2.650(3) . no
F28 C115 3.242(5) 1_655 no
F28 C224 3.182(4) . no
F28 C22 2.935(4) . no
F28 C219 3.015(4) . no
F29 F221 2.685(3) 2_655 no
F29 F210 2.746(3) . no
F29 F28 2.650(3) . no
F29 C17 3.194(4) 4_555 no
F22 H116 2.7100 1_655 no
F22 H112 2.8300 1_655 no
F23 H1181 2.7600 3_656 no
F23 H12 2.6300 3_656 no
F26 H13 2.4200 . no
F28 H115" 2.5400 1_655 no
F29 H17" 2.5600 4_555 no
F29 H18 2.8600 4_555 no
F210 F211 2.720(3) . no
F210 F29 2.746(3) . no
F211 F212 2.657(3) . no
F211 C11 3.302(4) . no
F211 C12 3.164(5) . no
F211 F210 2.720(3) . no
F212 C13 3.355(5) . no
F212 F26 3.132(3) . no
F212 F211 2.657(3) . no
F212 F214 2.809(3) . no
F212 C213 2.861(4) . no
F212 C214 2.812(4) . no
F214 F224 2.906(3) . no
F214 C224 2.988(5) . no
F214 C219 2.984(4) . no
F214 C212 3.091(4) . no
F214 O1 3.116(4) 4_554 no
F214 F215 2.671(3) . no
F214 C27 3.035(4) . no
F214 F212 2.809(3) . no
F215 F216 2.724(3) . no
F215 F214 2.671(3) . no
F215 O1 3.186(4) 4_554 no
F215 C120A 3.286(5) 2_555 no
F215 C115 3.235(4) 4_554 no
F216 F217 2.720(3) . no
F216 C222 3.291(5) 3_655 no
F216 C220 3.158(4) 3_655 no
F216 C221 2.931(5) 3_655 no
F216 F215 2.724(3) . no
F217 F218 2.638(3) . no
F217 C11 3.138(5) 2_545 no
F217 O1 3.135(4) 2_545 no
F217 F216 2.720(3) . no
F217 C117 3.198(4) 2_545 no
F217 C12 3.327(5) 2_545 no
F218 F217 2.638(3) . no
F218 F220 3.042(3) . no
F218 C26 2.776(4) . no
F218 F26 2.757(3) . no
F218 C21 2.840(4) . no
F220 C115 3.337(4) 2_545 no
F220 F22 2.809(3) . no
F220 C21 2.981(4) . no
F220 F218 3.042(3) . no
F220 C22 3.052(4) . no
F220 F221 2.666(3) . no
F220 C218 3.135(5) . no
F220 C213 3.056(4) . no
F221 C210 3.265(5) 2_645 no
F221 F29 2.685(3) 2_645 no
F221 F220 2.666(3) . no
F221 C29 2.994(4) 2_645 no
F221 F222 2.733(3) . no
F222 F221 2.733(3) . no
F222 F223 2.720(3) . no
F222 C19 2.996(5) 1_655 no
F222 C114 3.275(4) 1_655 no
F223 F224 2.640(3) . no
F223 F222 2.720(3) . no
F223 C23 2.954(4) 2_655 no
F223 F23 2.942(3) 2_655 no
F223 C110 3.125(4) 1_655 no
F224 C27 2.813(5) . no
F224 C116 3.182(4) 2_555 no
F224 F223 2.640(3) . no
F224 F214 2.906(3) . no
F224 C28 2.848(4) . no
F224 F28 2.963(3) . no
F210 H18' 2.7900 4_555 no
F211 H114 2.8200 2_555 no
F211 H1191 2.8600 2_555 no
F214 H1201" 2.8600 2_555 no
F215 H1201" 2.6900 2_555 no
F215 H115' 2.7600 4_554 no
F215 H115 2.8500 4_554 no
F217 H11 2.5400 2_545 no
F218 H110 2.5800 2_545 no
F218 H17 2.8300 2_545 no
F218 H115 2.8000 2_545 no
F218 H11 2.7800 2_545 no
F220 H115 2.7300 2_545 no
F222 H18' 2.8500 1_655 no
F223 H110 2.8100 1_655 no
F224 H115" 2.7700 1_655 no
F224 H116 2.5500 2_555 no
O1 F217 3.135(4) 2_555 no
O1 F214 3.116(4) 4_455 no
O1 F215 3.186(4) 4_455 no
O1 Ta1 3.243(3) . no
O1 H1201" 2.8700 3_556 no
O1 H116' 2.8500 3_556 no
O1 H115' 2.9200 . no
C118A C12 3.595(9) . no
C118A C117 2.985(8) . no
C118A C112 3.254(8) . no
C118A C13 2.880(9) . no
C118A C14 3.200(8) . no
C118A C116 3.335(8) . no
C118A C113 3.038(8) . no
C118A C114 3.480(8) . no
C119A C116 3.498(6) . no
C120A F215 3.286(5) 2_545 no
C11 C110 3.047(4) . no
C11 C16 2.626(5) . no
C11 F217 3.138(5) 2_555 no
C11 C14 2.311(6) . no
C11 F211 3.302(4) . no
C11 C13 2.286(6) . no
C11 C19 3.005(5) . no
C11 C117 3.245(5) . no
C12 C15 2.310(5) . no
C12 F211 3.164(5) . no
C12 C118A 3.595(9) . no
C12 C117 2.821(6) . no
C12 C14 2.293(6) . no
C12 F23 3.179(4) 3_656 no
C12 F217 3.327(5) 2_555 no
C13 C15 2.309(5) . no
C13 F212 3.355(5) . no
C13 C119A 3.250(6) . no
C13 F23 3.299(4) 3_656 no
C13 F26 2.873(5) . no
C13 Br1B 3.385(9) . no
C13 C117 3.407(6) . no
C13 C11 2.286(6) . no
C13 C118A 2.880(9) . no
C14 C16 2.631(6) . no
C14 C118A 3.200(8) . no
C14 F26 3.287(5) . no
C14 C11 2.311(6) . no
C14 C19 3.039(6) . no
C14 C114 3.178(6) . no
C14 C119A 3.242(6) . no
C14 C12 2.293(6) . no
C15 C110 2.983(5) . no
C15 C114 3.059(6) . no
C15 C12 2.310(5) . no
C15 C19 2.274(6) . no
C15 C13 2.309(5) . no
C17 C25 3.474(5) 2_555 no
C17 F29 3.194(4) 4_454 no
C17 F25 3.192(4) 2_555 no
C19 C14 3.039(6) . no
C19 C111 2.456(5) . no
C19 F222 2.996(5) 1_455 no
C19 C15 2.274(6) . no
C19 C113 2.460(5) . no
C19 C11 3.005(5) . no
C19 C112 2.805(5) . no
C19 C222 3.340(6) 1_455 no
C21 F220 2.981(4) . no
C21 F218 2.840(4) . no
C21 F28 2.923(4) . no
C22 F28 2.935(4) . no
C22 F220 3.052(4) . no
C22 C220 3.388(5) . no
C22 C28 3.597(4) . no
C23 F223 2.954(4) 2_645 no
C24 F25 3.366(4) 3_656 no
C25 C17 3.474(5) 2_545 no
C25 C25 3.384(5) 3_656 no
C26 F218 2.776(4) . no
C26 C218 3.398(5) . no
C27 F224 2.813(5) . no
C27 F214 3.035(4) . no
C27 F26 3.051(4) . no
C28 F224 2.848(4) . no
C28 C224 3.430(5) . no
C28 C22 3.597(4) . no
C29 F221 2.994(4) 2_655 no
C29 F24 3.289(5) 3_656 no
C118A H116' 3.1000 . no
C118A H13 2.7700 . no
C119A H14 2.9300 . no
C119A H13 2.9600 . no
C119A H116" 3.0200 . no
C120A H115' 3.0100 3_556 no
C110 C223 3.277(5) 1_455 no
C110 C112 2.422(5) . no
C110 C15 2.983(5) . no
C110 C114 2.468(4) . no
C110 C113 2.831(4) . no
C110 C16 2.563(5) . no
C110 C11 3.047(4) . no
C110 C222 3.452(5) 1_455 no
C110 C115 2.510(5) . no
C110 C117 3.484(5) . no
C110 F223 3.125(4) 1_455 no
C111 C114 2.854(5) . no
C11 H110 3.0700 . no
C11 H12 2.1200 . no
C111 C19 2.456(5) . no
C111 C113 2.489(4) . no
C111 C117 2.889(5) . no
C111 C223 3.502(5) 1_455 no
C11 H17 2.7100 . no
C112 F22 3.133(4) 1_455 no
C112 C117 3.025(5) . no
C112 C110 2.422(5) . no
C112 C19 2.805(5) . no
C12 H13 2.0900 . no
C112 Br1B 3.352(8) . no
C12 H11 2.1300 . no
C112 C116 2.528(4) . no
C112 C115 2.566(4) . no
C112 C114 2.424(5) . no
C112 C118A 3.254(8) . no
C113 C111 2.489(4) . no
C113 C118A 3.038(8) . no
C113 C19 2.460(5) . no
C113 Br1B 3.238(8) . no
C13 H1181 2.8000 . no
C13 H14 2.1300 . no
C113 C110 2.831(4) . no
C113 C119A 3.592(6) . no
C13 H12 2.0900 . no
C13 H1191' 2.7300 . no
C114 C16 2.597(5) . no
C14 H18" 2.7300 . no
C114 C222 3.421(6) 1_455 no
C14 H13 2.1200 . no
C114 C111 2.854(5) . no
C14 H1191' 2.8000 . no
C114 C110 2.468(4) . no
C114 C14 3.178(6) . no
C114 C116 2.525(5) . no
C114 C118A 3.480(8) . no
C114 C15 3.059(6) . no
C114 C112 2.424(5) . no
C114 F222 3.275(4) 1_455 no
C15 H11 2.1300 . no
C115 C117 3.192(6) . no
C115 F28 3.242(5) 1_455 no
C115 F220 3.337(4) 2_555 no
C115 F215 3.235(4) 4_455 no
C15 H14 2.1500 . no
C116 C118A 3.335(8) . no
C116 C119A 3.498(6) . no
C116 F22 3.205(5) 1_455 no
C116 Br1B 3.364(8) . no
C116 F224 3.182(4) 2_545 no
C116 Ta1 3.723(4) . no
C117 C13 3.407(6) . no
C117 C12 2.821(6) . no
C117 C11 3.245(5) . no
C17 H11 2.9200 . no
C117 F23 3.202(5) 3_656 no
C17 H110 2.6200 . no
C117 Br1B 3.090(8) . no
C117 C118A 2.985(8) . no
C117 C112 3.025(5) . no
C117 F217 3.198(4) 2_555 no
C117 C110 3.484(5) . no
C117 C111 2.889(5) . no
C117 C115 3.192(6) . no
C18 H114 2.6800 . no
C18 H14 2.9200 . no
C19 H114 2.0800 . no
C19 H110 2.0700 . no
C110 H17 2.6800 . no
C110 H11 2.9800 . no
C210 F24 3.061(4) 3_656 no
C210 F221 3.265(5) 2_655 no
C211 F24 3.110(4) 3_656 no
C111 H112 2.0800 . no
C111 H110 2.0300 . no
C212 C214 3.416(5) . no
C112 H1181' 2.9100 . no
C212 F214 3.091(4) . no
C212 F26 3.192(4) . no
C113 H1191 3.0800 . no
C113 H112 2.0600 . no
C113 H1181' 2.8100 . no
C213 F220 3.056(4) . no
C113 H114 2.0500 . no
C213 F212 2.861(4) . no
C213 F26 2.998(4) . no
C214 C212 3.416(5) . no
C114 H18" 2.7200 . no
C214 F212 2.812(4) . no
C215 C216 3.489(6) 3_655 no
C116 H1191 2.9000 . no
C116 H1181' 2.8400 . no
C216 C215 3.489(6) 3_655 no
C117 H12 2.7500 . no
C117 H1181 2.8600 . no
C117 H115' 2.8800 . no
C117 H112 3.0300 . no
C218 C26 3.398(5) . no
C218 F220 3.135(5) . no
C218 F26 3.051(4) . no
C219 F214 2.984(4) . no
C219 F28 3.015(4) . no
C219 F22 2.820(4) . no
C220 F22 2.797(4) . no
C220 C22 3.388(5) . no
C220 F216 3.158(4) 3_655 no
C221 F216 2.931(5) 3_655 no
C222 C19 3.340(6) 1_655 no
C222 F216 3.291(5) 3_655 no
C222 C114 3.421(6) 1_655 no
C222 C110 3.452(5) 1_655 no
C223 C110 3.277(5) 1_655 no
C223 C111 3.502(5) 1_655 no
C224 F214 2.988(5) . no
C224 F28 3.182(4) . no
C224 C28 3.430(5) . no
C211 H114 3.0800 2_555 no
C211 H116" 2.9500 2_555 no
C212 H116" 3.0400 2_555 no
C224 H115" 3.0500 1_655 no
H115' H112 2.5000 . no
H115' C120A 3.0100 3_556 no
H115' C117 2.8800 . no
H115' H1201" 2.6000 3_556 no
H115' F215 2.7600 4_455 no
H115' H1201 2.5500 3_556 no
H115' O1 2.9200 . no
H115" C224 3.0500 1_455 no
H115" F28 2.5400 1_455 no
H115" F224 2.7700 1_455 no
H116' Br1B 2.9600 . no
H116' H112 2.4400 . no
H116' C118A 3.1000 . no
H116' H1181' 2.3700 . no
H116' O1 2.8500 3_556 no
H116" H114 2.4500 . no
H116" C211 2.9500 2_545 no
H116" H1191 2.2600 . no
H116" C119A 3.0200 . no
H116" C212 3.0400 2_545 no
H1181 F23 2.7600 3_656 no
H1181 H13 2.4600 . no
H1181' H1201" 2.4700 . no
H1181' C116 2.8400 . no
H1181' H116' 2.3700 . no
H1191 C113 3.0800 . no
H1191 F211 2.8600 2_545 no
H1191 C116 2.9000 . no
H1191 H116" 2.2600 . no
H1191' H14 2.4500 . no
H1191' H13 2.3100 . no
H1191' C14 2.8000 . no
H1191' C13 2.7300 . no
H1201 H115' 2.5500 3_556 no
H1201' H17" 2.4900 2_545 no
H11 F217 2.5400 2_555 no
H11 H17 2.2700 . no
H11 F218 2.7800 2_555 no
H11 C17 2.9200 . no
H1201" H1181' 2.4700 . no
H1201" F214 2.8600 2_545 no
H1201" F215 2.6900 2_545 no
H1201" O1 2.8700 3_556 no
H1201" H115' 2.6000 3_556 no
H12 F23 2.6300 3_656 no
H13 C119A 2.9600 . no
H13 H1181 2.4600 . no
H13 F26 2.4200 . no
H13 H1191' 2.3100 . no
H14 H18" 2.2900 . no
H14 C119A 2.9300 . no
H14 C18 2.9200 . no
H14 H1191' 2.4500 . no
H17 C110 2.6800 . no
H17 H11 2.2700 . no
H17 C11 2.7100 . no
H17 H110 2.1000 . no
H17 F218 2.8300 2_555 no
H17' H18' 2.5700 . no
H17" H1201' 2.4900 2_555 no
H17" F29 2.5600 4_454 no
H17" H18 2.3900 . no
H18 H17" 2.3900 . no
H18 F29 2.8600 4_454 no
H18' F210 2.7900 4_454 no
H18' H17' 2.5700 . no
H18' F222 2.8500 1_455 no
H18" C114 2.7200 . no
H18" H14 2.2900 . no
H18" H114 2.1700 . no
H18" C14 2.7300 . no
H110 F223 2.8100 1_455 no
H110 C17 2.6200 . no
H110 H17 2.1000 . no
H110 H115 2.4300 . no
H110 F218 2.5800 2_555 no
H112 Br1B 3.2300 . no
H112 F22 2.8300 1_455 no
H112 Ta1 2.9600 . no
H112 Br1B 3.0300 3_556 no
H112 C117 3.0300 . no
H112 H115' 2.5000 . no
H112 H116' 2.4400 . no
H114 H116" 2.4500 . no
H114 H18" 2.1700 . no
H114 F211 2.8200 2_545 no
H114 C18 2.6800 . no
H114 C211 3.0800 2_545 no
H115 H110 2.4300 . no
H115 F218 2.8000 2_555 no
H115 F215 2.8500 4_455 no
H115 F220 2.7300 2_555 no
H116 F22 2.7100 1_455 no
H116 F224 2.5500 2_545 no

loop_
_geom_hbond_atom_site_label_D
_geom_hbond_atom_site_label_H
_geom_hbond_atom_site_label_A
_geom_hbond_distance_DH
_geom_hbond_distance_HA
_geom_hbond_distance_DA
_geom_hbond_angle_DHA
_geom_hbond_site_symmetry_A
_geom_hbond_publ_flag
C115 H115" F28 0.9800 2.5400 3.242(5) 129.00 1_455 yes
C11 H11 F217 0.9500 2.5400 3.138(5) 121.00 2_555 yes
C13 H13 F26 0.9500 2.4200 2.873(5) 109.00 . yes
C116 H116 F224 0.9800 2.5500 3.182(4) 122.00 2_545 yes

loop_
_geom_torsion_atom_site_label_1
_geom_torsion_atom_site_label_2
_geom_torsion_atom_site_label_3
_geom_torsion_atom_site_label_4
_geom_torsion
_geom_torsion_publ_flag
C11 Ta1 C118A C119A -76.7(5) no
C12 Ta1 C118A C119A -90.0(5) no
C13 Ta1 C118A C119A -66.4(5) no
C14 Ta1 C118A C119A -33.1(5) no
C15 Ta1 C118A C119A -31.7(6) no
C19 Ta1 C118A C119A 45.3(6) no
C110 Ta1 C118A C119A 95.6(5) no
C111 Ta1 C118A C119A 123.6(4) no
C112 Ta1 C118A C119A 111.6(5) no
C113 Ta1 C118A C119A 79.3(5) no
C114 Ta1 C118A C119A 51.3(5) no
C117 Ta1 C118A C119A -164.9(5) no
C118A Ta1 C11 C12 -23.5(4) no
C118A Ta1 C11 C15 91.7(3) no
C12 Ta1 C11 C15 115.2(3) no
C13 Ta1 C11 C12 -35.3(2) no
C13 Ta1 C11 C15 79.9(2) no
C14 Ta1 C11 C12 -76.7(2) no
C14 Ta1 C11 C15 38.5(2) no
C15 Ta1 C11 C12 -115.2(3) no
C19 Ta1 C11 C12 -163.5(3) no
C19 Ta1 C11 C15 -48.3(2) no
C110 Ta1 C11 C12 160.7(2) no
C110 Ta1 C11 C15 -84.1(2) no
C111 Ta1 C11 C12 138.6(2) no
C111 Ta1 C11 C15 -106.2(2) no
C112 Ta1 C11 C12 144.0(2) no
C112 Ta1 C11 C15 -100.8(3) no
C113 Ta1 C11 C12 -162.8(2) no
C113 Ta1 C11 C15 -47.6(3) no
C114 Ta1 C11 C12 -145.8(2) no
C114 Ta1 C11 C15 -30.6(3) no
C117 Ta1 C11 C12 61.5(2) no
C117 Ta1 C11 C15 176.7(2) no
C118A Ta1 C12 C11 162.7(3) no
C118A Ta1 C12 C13 44.7(3) no
C11 Ta1 C12 C13 -118.0(3) no
C13 Ta1 C12 C11 118.0(3) no
C14 Ta1 C12 C11 81.2(2) no
C14 Ta1 C12 C13 -36.8(2) no
C15 Ta1 C12 C11 38.3(2) no
C15 Ta1 C12 C13 -79.7(2) no
C19 Ta1 C12 C11 17.9(3) no
C19 Ta1 C12 C13 -100.1(2) no
C110 Ta1 C12 C11 -20.5(3) no
C110 Ta1 C12 C13 -138.6(2) no
C111 Ta1 C12 C11 -54.4(3) no
C111 Ta1 C12 C13 -172.4(2) no
C112 Ta1 C12 C11 -87.4(4) no
C112 Ta1 C12 C13 154.6(3) no
C114 Ta1 C12 C11 51.5(3) no
C114 Ta1 C12 C13 -66.6(3) no
C117 Ta1 C12 C11 -115.2(3) no
C117 Ta1 C12 C13 126.8(2) no
C118A Ta1 C13 C12 -134.5(3) no
C118A Ta1 C13 C14 107.4(3) no
C11 Ta1 C13 C12 36.6(2) no
C11 Ta1 C13 C14 -81.5(3) no
C12 Ta1 C13 C14 -118.2(3) no
C14 Ta1 C13 C12 118.2(3) no
C15 Ta1 C13 C12 79.0(2) no
C15 Ta1 C13 C14 -39.2(3) no
C19 Ta1 C13 C12 95.9(2) no
C19 Ta1 C13 C14 -22.3(3) no
C110 Ta1 C13 C12 59.0(3) no
C110 Ta1 C13 C14 -59.2(3) no
C113 Ta1 C13 C12 170.6(2) no
C113 Ta1 C13 C14 52.4(3) no
C114 Ta1 C13 C12 135.9(2) no
C114 Ta1 C13 C14 17.8(3) no
C117 Ta1 C13 C12 -51.6(2) no
C117 Ta1 C13 C14 -169.7(3) no
C118A Ta1 C14 C13 -67.9(3) no
C118A Ta1 C14 C15 178.1(3) no
C11 Ta1 C14 C13 76.1(3) no
C11 Ta1 C14 C15 -38.0(2) no
C12 Ta1 C14 C13 35.1(2) no
C12 Ta1 C14 C15 -79.0(3) no
C13 Ta1 C14 C15 -114.0(4) no
C15 Ta1 C14 C13 114.0(4) no
C19 Ta1 C14 C13 159.8(3) no
C19 Ta1 C14 C15 45.7(2) no
C110 Ta1 C14 C13 138.8(2) no
C110 Ta1 C14 C15 24.8(3) no
C111 Ta1 C14 C13 146.9(2) no
C111 Ta1 C14 C15 32.9(4) no
C112 Ta1 C14 C13 -152.6(2) no
C112 Ta1 C14 C15 93.4(3) no
C113 Ta1 C14 C13 -145.0(2) no
C113 Ta1 C14 C15 101.0(2) no
C114 Ta1 C14 C13 -164.3(3) no
C114 Ta1 C14 C15 81.6(2) no
C117 Ta1 C14 C13 13.7(3) no
C117 Ta1 C14 C15 -100.4(2) no
C118A Ta1 C15 C11 -117.3(3) no
C118A Ta1 C15 C14 -2.4(4) no
C118A Ta1 C15 C16 120.0(3) no
C11 Ta1 C15 C14 114.9(3) no
C11 Ta1 C15 C16 -122.7(4) no
C12 Ta1 C15 C11 -37.3(2) no
C12 Ta1 C15 C14 77.6(3) no
C12 Ta1 C15 C16 -160.0(3) no
C13 Ta1 C15 C11 -76.9(2) no
C13 Ta1 C15 C14 38.0(2) no
C13 Ta1 C15 C16 160.4(3) no
C14 Ta1 C15 C11 -114.9(3) no
C14 Ta1 C15 C16 122.4(4) no
C19 Ta1 C15 C11 120.9(3) no
C19 Ta1 C15 C14 -124.2(3) no
C19 Ta1 C15 C16 -1.8(2) no
C110 Ta1 C15 C11 88.6(2) no
C110 Ta1 C15 C14 -156.5(2) no
C110 Ta1 C15 C16 -34.1(2) no
C111 Ta1 C15 C11 85.3(2) no
C111 Ta1 C15 C14 -159.8(2) no
C111 Ta1 C15 C16 -37.4(3) no
C112 Ta1 C15 C11 117.0(2) no
C112 Ta1 C15 C14 -128.1(2) no
C112 Ta1 C15 C16 -5.7(3) no
C113 Ta1 C15 C11 150.5(2) no
C113 Ta1 C15 C14 -94.6(2) no
C113 Ta1 C15 C16 27.8(3) no
C114 Ta1 C15 C11 151.5(2) no
C114 Ta1 C15 C14 -93.6(2) no
C114 Ta1 C15 C16 28.8(2) no
C117 Ta1 C15 C11 -4.1(3) no
C117 Ta1 C15 C14 110.8(3) no
C117 Ta1 C15 C16 -126.8(2) no
C118A Ta1 C19 C16 -108.6(3) no
C118A Ta1 C19 C110 134.3(3) no
C118A Ta1 C19 C114 10.2(4) no
C11 Ta1 C19 C16 32.3(2) no
C11 Ta1 C19 C110 -84.8(2) no
C11 Ta1 C19 C114 151.1(3) no
C12 Ta1 C19 C16 22.0(2) no
C12 Ta1 C19 C110 -95.0(2) no
C12 Ta1 C19 C114 140.9(2) no
C13 Ta1 C19 C16 -15.0(2) no
C13 Ta1 C19 C110 -132.0(2) no
C13 Ta1 C19 C114 103.9(3) no
C14 Ta1 C19 C16 -27.7(2) no
C14 Ta1 C19 C110 -144.8(2) no
C14 Ta1 C19 C114 91.1(3) no
C15 Ta1 C19 C16 1.8(2) no
C15 Ta1 C19 C110 -115.3(2) no
C15 Ta1 C19 C114 120.6(3) no
C110 Ta1 C19 C16 117.1(3) no
C110 Ta1 C19 C114 -124.1(3) no
C111 Ta1 C19 C16 143.7(2) no
C111 Ta1 C19 C110 26.65(18) no
C111 Ta1 C19 C114 -97.5(3) no
C112 Ta1 C19 C16 178.8(2) no
C112 Ta1 C19 C110 61.7(2) no
C112 Ta1 C19 C114 -62.4(2) no
C113 Ta1 C19 C16 -147.3(2) no
C113 Ta1 C19 C110 95.7(2) no
C113 Ta1 C19 C114 -28.4(2) no
C114 Ta1 C19 C16 -118.8(3) no
C114 Ta1 C19 C110 124.1(3) no
C117 Ta1 C19 C16 116.2(2) no
C117 Ta1 C19 C110 -0.9(3) no
C117 Ta1 C19 C114 -125.0(2) no
C118A Ta1 C110 C19 -85.4(4) no
C118A Ta1 C110 C111 47.9(4) no
C11 Ta1 C110 C19 88.9(2) no
C11 Ta1 C110 C111 -137.8(2) no
C12 Ta1 C110 C19 100.6(2) no
C12 Ta1 C110 C111 -126.09(19) no
C13 Ta1 C110 C19 69.9(3) no
C13 Ta1 C110 C111 -156.9(2) no
C14 Ta1 C110 C19 37.9(2) no
C14 Ta1 C110 C111 171.2(2) no
C15 Ta1 C110 C19 52.5(2) no
C15 Ta1 C110 C111 -174.2(2) no
C19 Ta1 C110 C111 133.3(3) no
C111 Ta1 C110 C19 -133.3(3) no
C112 Ta1 C110 C19 -103.9(2) no
C112 Ta1 C110 C111 29.43(18) no
C113 Ta1 C110 C19 -68.4(2) no
C113 Ta1 C110 C111 64.89(19) no
C114 Ta1 C110 C19 -33.3(2) no
C114 Ta1 C110 C111 100.0(2) no
C117 Ta1 C110 C19 179.4(2) no
C117 Ta1 C110 C111 -47.3(2) no
C118A Ta1 C111 C110 -152.3(3) no
C118A Ta1 C111 C112 -21.6(3) no
C118A Ta1 C111 C115 93.0(4) no
C11 Ta1 C111 C110 42.9(2) no
C11 Ta1 C111 C112 173.6(2) no
C11 Ta1 C111 C115 -71.8(3) no
C12 Ta1 C111 C110 71.5(2) no
C12 Ta1 C111 C112 -157.79(19) no
C12 Ta1 C111 C115 -43.2(4) no
C14 Ta1 C111 C110 -14.0(3) no
C14 Ta1 C111 C112 116.8(3) no
C14 Ta1 C111 C115 -128.7(3) no
C15 Ta1 C111 C110 6.1(2) no
C15 Ta1 C111 C112 136.8(2) no
C15 Ta1 C111 C115 -108.6(3) no
C19 Ta1 C111 C110 -28.43(19) no
C19 Ta1 C111 C112 102.3(2) no
C19 Ta1 C111 C115 -143.1(3) no
C110 Ta1 C111 C112 130.8(3) no
C110 Ta1 C111 C115 -114.7(4) no
C112 Ta1 C111 C110 -130.8(3) no
C112 Ta1 C111 C115 114.6(4) no
C113 Ta1 C111 C110 -100.0(2) no
C113 Ta1 C111 C112 30.75(19) no
C113 Ta1 C111 C115 145.3(3) no
C114 Ta1 C111 C110 -66.0(2) no
C114 Ta1 C111 C112 64.7(2) no
C114 Ta1 C111 C115 179.3(3) no
C117 Ta1 C111 C110 131.9(2) no
C117 Ta1 C111 C112 -97.4(2) no
C117 Ta1 C111 C115 17.2(3) no
C118A Ta1 C112 C111 161.6(3) no
C118A Ta1 C112 C113 -71.7(3) no
C11 Ta1 C112 C111 -9.3(3) no
C11 Ta1 C112 C113 117.5(2) no
C12 Ta1 C112 C111 49.5(4) no
C12 Ta1 C112 C113 176.2(3) no
C14 Ta1 C112 C111 -113.8(3) no
C14 Ta1 C112 C113 12.9(3) no
C15 Ta1 C112 C111 -60.5(3) no
C15 Ta1 C112 C113 66.2(3) no
C19 Ta1 C112 C111 -64.0(2) no
C19 Ta1 C112 C113 62.7(2) no
C110 Ta1 C112 C111 -28.25(19) no
C110 Ta1 C112 C113 98.5(2) no
C111 Ta1 C112 C113 126.7(3) no
C113 Ta1 C112 C111 -126.7(3) no
C114 Ta1 C112 C111 -100.3(2) no
C114 Ta1 C112 C113 26.38(19) no
C117 Ta1 C112 C111 76.6(2) no
C117 Ta1 C112 C113 -156.7(2) no
C118A Ta1 C113 C112 104.5(3) no
C118A Ta1 C113 C114 -120.9(3) no
C118A Ta1 C113 C116 -7.3(4) no
C11 Ta1 C113 C112 -104.7(3) no
C11 Ta1 C113 C114 30.0(3) no
C11 Ta1 C113 C116 143.5(3) no
C13 Ta1 C113 C112 158.7(2) no
C13 Ta1 C113 C114 -66.7(3) no
C13 Ta1 C113 C116 46.9(4) no
C14 Ta1 C113 C112 -172.0(2) no
C14 Ta1 C113 C114 -37.4(2) no
C14 Ta1 C113 C116 76.2(4) no
C15 Ta1 C113 C112 -132.8(2) no
C15 Ta1 C113 C114 1.9(2) no
C15 Ta1 C113 C116 115.5(3) no
C19 Ta1 C113 C112 -103.9(2) no
C19 Ta1 C113 C114 30.7(2) no
C19 Ta1 C113 C116 144.3(4) no
C110 Ta1 C113 C112 -66.3(2) no
C110 Ta1 C113 C114 68.4(2) no
C110 Ta1 C113 C116 -178.1(4) no
C111 Ta1 C113 C112 -31.56(19) no
C111 Ta1 C113 C114 103.1(2) no
C111 Ta1 C113 C116 -143.3(4) no
C112 Ta1 C113 C114 134.6(3) no
C112 Ta1 C113 C116 -111.8(4) no
C114 Ta1 C113 C112 -134.6(3) no
C114 Ta1 C113 C116 113.6(4) no
C117 Ta1 C113 C112 25.5(2) no
C117 Ta1 C113 C114 160.1(2) no
C117 Ta1 C113 C116 -86.3(3) no
C118A Ta1 C114 C19 -172.4(3) no
C118A Ta1 C114 C113 57.9(3) no
C11 Ta1 C114 C19 -31.0(3) no
C11 Ta1 C114 C113 -160.78(19) no
C12 Ta1 C114 C19 -59.7(3) no
C12 Ta1 C114 C113 170.5(2) no
C13 Ta1 C114 C19 -94.9(3) no
C13 Ta1 C114 C113 135.3(2) no
C14 Ta1 C114 C19 -84.7(3) no
C14 Ta1 C114 C113 145.5(2) no
C15 Ta1 C114 C19 -48.5(3) no
C15 Ta1 C114 C113 -178.3(2) no
C19 Ta1 C114 C113 -129.8(3) no
C110 Ta1 C114 C19 32.9(2) no
C110 Ta1 C114 C113 -96.9(2) no
C111 Ta1 C114 C19 67.2(2) no
C111 Ta1 C114 C113 -62.6(2) no
C112 Ta1 C114 C19 103.1(3) no
C112 Ta1 C114 C113 -26.74(18) no
C113 Ta1 C114 C19 129.8(3) no
C117 Ta1 C114 C19 97.8(3) no
C117 Ta1 C114 C113 -32.0(3) no
Ta1 C118A C119A C120A -170.2(4) no
Ta1 C11 C12 C13 62.7(3) no
C15 C11 C12 Ta1 -64.1(3) no
C15 C11 C12 C13 -1.4(5) no
Ta1 C11 C15 C14 -64.4(3) no
Ta1 C11 C15 C16 93.5(4) no
C12 C11 C15 Ta1 66.7(3) no
C12 C11 C15 C14 2.4(4) no
C12 C11 C15 C16 160.2(4) no
Ta1 C12 C13 C14 60.9(3) no
C11 C12 C13 Ta1 -61.1(3) no
C11 C12 C13 C14 -0.2(5) no
Ta1 C13 C14 C15 65.4(3) no
C12 C13 C14 Ta1 -63.7(3) no
C12 C13 C14 C15 1.7(5) no
Ta1 C14 C15 C11 65.3(3) no
Ta1 C14 C15 C16 -92.6(4) no
C13 C14 C15 Ta1 -67.8(3) no
C13 C14 C15 C11 -2.5(5) no
C13 C14 C15 C16 -160.4(4) no
Ta1 C15 C16 C17 120.1(3) no
Ta1 C15 C16 C18 -116.6(3) no
Ta1 C15 C16 C19 2.3(3) no
C11 C15 C16 C17 42.2(5) no
C11 C15 C16 C18 165.5(4) no
C11 C15 C16 C19 -75.6(4) no
C14 C15 C16 C17 -163.7(4) no
C14 C15 C16 C18 -40.4(5) no
C14 C15 C16 C19 78.5(4) no
C15 C16 C19 Ta1 -2.3(3) no
C15 C16 C19 C110 80.4(4) no
C15 C16 C19 C114 -84.5(4) no
C17 C16 C19 Ta1 -119.6(3) no
C17 C16 C19 C110 -36.8(5) no
C17 C16 C19 C114 158.3(3) no
C18 C16 C19 Ta1 115.5(3) no
C18 C16 C19 C110 -161.8(3) no
C18 C16 C19 C114 33.4(5) no
C16 C19 C110 Ta1 -98.5(3) no
C114 C19 C110 Ta1 66.6(3) no
Ta1 C19 C110 C111 -55.9(3) no
C16 C19 C110 C111 -154.4(3) no
C114 C19 C110 C111 10.7(5) no
Ta1 C19 C114 C113 60.2(3) no
C16 C19 C114 C113 158.0(3) no
C110 C19 C114 C113 -6.9(6) no
C110 C19 C114 Ta1 -67.1(3) no
C16 C19 C114 Ta1 97.8(3) no
C26 C21 C22 F22 -177.4(3) no
C26 C21 C22 C23 1.4(5) no
B2 C21 C22 F22 -5.8(5) no
B2 C21 C22 C23 172.9(3) no
C22 C21 C26 F26 178.7(3) no
C22 C21 C26 C25 -1.1(5) no
B2 C21 C26 F26 6.5(4) no
B2 C21 C26 C25 -173.4(3) no
C22 C21 B2 C27 -105.8(4) no
C22 C21 B2 C213 131.5(3) no
C22 C21 B2 C219 16.3(5) no
C26 C21 B2 C27 65.3(4) no
C26 C21 B2 C213 -57.4(4) no
C26 C21 B2 C219 -172.6(3) no
F22 C22 C23 F23 -2.0(4) no
F22 C22 C23 C24 178.0(3) no
C21 C22 C23 F23 179.2(3) no
C21 C22 C23 C24 -0.8(5) no
F23 C23 C24 F24 -0.4(5) no
F23 C23 C24 C25 179.9(3) no
C22 C23 C24 F24 179.6(3) no
C22 C23 C24 C25 -0.1(5) no
F24 C24 C25 F25 0.6(5) no
F24 C24 C25 C26 -179.4(3) no
C23 C24 C25 F25 -179.7(3) no
C23 C24 C25 C26 0.4(5) no
F25 C25 C26 F26 0.5(5) no
F25 C25 C26 C21 -179.6(3) no
C24 C25 C26 F26 -179.6(3) no
C24 C25 C26 C21 0.3(5) no
C212 C27 C28 F28 179.2(3) no
C212 C27 C28 C29 -2.0(5) no
B2 C27 C28 F28 4.9(5) no
B2 C27 C28 C29 -176.3(3) no
C28 C27 B2 C21 61.5(4) no
C28 C27 B2 C213 -176.0(3) no
C28 C27 B2 C219 -60.5(4) no
C212 C27 B2 C21 -111.8(4) no
C212 C27 B2 C213 10.7(5) no
C212 C27 B2 C219 126.2(4) no
C28 C27 C212 C211 2.8(5) no
C28 C27 C212 F212 -177.3(3) no
B2 C27 C212 F212 -3.7(6) no
B2 C27 C212 C211 176.3(3) no
F28 C28 C29 F29 -1.5(5) no
C27 C28 C29 C210 0.3(6) no
F28 C28 C29 C210 179.1(3) no
C27 C28 C29 F29 179.7(3) no
C28 C29 C210 F210 179.7(3) no
F29 C29 C210 C211 -178.6(3) no
C28 C29 C210 C211 0.8(5) no
F29 C29 C210 F210 0.4(5) no
F210 C210 C211 F211 0.5(5) no
F210 C210 C211 C212 -179.0(3) no
C29 C210 C211 F211 179.5(3) no
C29 C210 C211 C212 -0.1(5) no
F211 C211 C212 C27 178.6(3) no
C210 C211 C212 F212 178.2(3) no
C210 C211 C212 C27 -1.9(6) no
F211 C211 C212 F212 -1.3(5) no
C218 C213 C214 F214 -178.1(3) no
C218 C213 C214 C215 1.1(6) no
B2 C213 C214 F214 -6.0(5) no
B2 C213 C214 C215 173.2(4) no
C214 C213 C218 F218 177.7(3) no
C214 C213 C218 C217 -1.8(6) no
B2 C213 C218 F218 6.5(6) no
B2 C213 C218 C217 -173.0(4) no
C214 C213 B2 C21 175.5(3) no
C214 C213 B2 C27 59.7(4) no
C214 C213 B2 C219 -62.6(4) no
C218 C213 B2 C21 -13.8(5) no
C218 C213 B2 C27 -129.6(4) no
C218 C213 B2 C219 108.2(4) no
F214 C214 C215 F215 0.8(6) no
F214 C214 C215 C216 179.4(4) no
C213 C214 C215 F215 -178.4(4) no
C213 C214 C215 C216 0.1(7) no
F215 C215 C216 F216 -1.0(6) no
F215 C215 C216 C217 177.8(4) no
C214 C215 C216 F216 -179.6(4) no
C214 C215 C216 C217 -0.8(6) no
F216 C216 C217 F217 -0.1(6) no
F216 C216 C217 C218 179.0(4) no
C215 C216 C217 F217 -178.9(4) no
C215 C216 C217 C218 0.2(6) no
F217 C217 C218 F218 0.8(6) no
F217 C217 C218 C213 -179.7(4) no
C216 C217 C218 F218 -178.3(4) no
C216 C217 C218 C213 1.2(7) no
C224 C219 C220 F220 -178.7(3) no
C224 C219 C220 C221 0.4(5) no
B2 C219 C220 F220 -7.3(5) no
B2 C219 C220 C221 171.8(3) no
C220 C219 C224 F224 179.3(3) no
C220 C219 C224 C223 1.2(5) no
B2 C219 C224 F224 8.7(5) no
B2 C219 C224 C223 -169.5(3) no
C220 C219 B2 C21 57.1(4) no
C220 C219 B2 C27 172.4(3) no
C220 C219 B2 C213 -65.1(4) no
C224 C219 B2 C21 -132.8(4) no
C224 C219 B2 C27 -17.4(5) no
C224 C219 B2 C213 105.0(4) no
F220 C220 C221 F221 -1.5(5) no
F220 C220 C221 C222 177.2(3) no
C219 C220 C221 F221 179.4(3) no
C219 C220 C221 C222 -1.9(6) no
F221 C221 C222 F222 1.0(6) no
F221 C221 C222 C223 -179.5(3) no
C220 C221 C222 F222 -177.6(3) no
C220 C221 C222 C223 1.8(6) no
F222 C222 C223 F223 -1.7(6) no
F222 C222 C223 C224 179.1(3) no
C221 C222 C223 F223 178.9(3) no
C221 C222 C223 C224 -0.4(6) no
F223 C223 C224 F224 1.4(5) no
F223 C223 C224 C219 179.6(3) no
C222 C223 C224 F224 -179.4(3) no
C222 C223 C224 C219 -1.2(6) no
